data_4134866
loop_
_publ_author_name
'Hwang, Yeongyu'
'Jung, Hoimin'
'Lee, Euijae'
'Kim, Dongwook'
'Chang, Sukbok'

_publ_section_title
;
 Quantitative Analysis on Two-Point Ligand Modulation of Iridium Catalysts
 for Chemodivergent C-H Amidation.
;
_journal_name_full 'Journal of the American Chemical Society'
_journal_paper_doi 10.1021/jacs.0c02079
_journal_year 2020
_chemical_absolute_configuration syn
_chemical_formula_sum 'C11 H11 N O'
_chemical_formula_weight 173.21
_space_group_crystal_system orthorhombic
_space_group_IT_number 33
_space_group_name_Hall 'P 2c -2n'
_space_group_name_H-M_alt 'P n a 21'
_atom_sites_solution_hydrogens geom
_audit_creation_method SHELXL-2018/3
_cell_angle_alpha 90
_cell_angle_beta 90
_cell_angle_gamma 90
_cell_formula_units_Z 16
_cell_length_a 16.063(3)
_cell_length_b 9.0740(18)
_cell_length_c 24.195(5)
_cell_measurement_reflns_used 48561
_cell_measurement_temperature 223(2)
_cell_measurement_theta_max 33.749
_cell_measurement_theta_min 0.458
_cell_volume 3526.6(12)
_computing_cell_refinement HKL3000sm
_computing_data_collection 'PAL BL2D-SMDC Program'
_computing_data_reduction HKL3000sm
_computing_structure_refinement SHELXL
_computing_structure_solution SHELXS
_diffrn_ambient_temperature 223(2)
_diffrn_measured_fraction_theta_full 1.000
_diffrn_measured_fraction_theta_max 0.929
_diffrn_measurement_device_type 'Rayonix MX225HS CCD area detector'
_diffrn_measurement_method 'omega scan'
_diffrn_radiation_type synchrotron
_diffrn_radiation_wavelength 0.800
_diffrn_reflns_av_R_equivalents 0.1274
_diffrn_reflns_av_unetI/netI 0.0907
_diffrn_reflns_Laue_measured_fraction_full 1.000
_diffrn_reflns_Laue_measured_fraction_max 0.929
_diffrn_reflns_limit_h_max 20
_diffrn_reflns_limit_h_min -20
_diffrn_reflns_limit_k_max 11
_diffrn_reflns_limit_k_min -11
_diffrn_reflns_limit_l_max 31
_diffrn_reflns_limit_l_min -30
_diffrn_reflns_number 24842
_diffrn_reflns_point_group_measured_fraction_full 0.999
_diffrn_reflns_point_group_measured_fraction_max 0.909
_diffrn_reflns_theta_full 28.685
_diffrn_reflns_theta_max 31.978
_diffrn_reflns_theta_min 1.895
_diffrn_source 'PLSII 2D bending magnet'
_exptl_absorpt_coefficient_mu 0.108
_exptl_absorpt_correction_T_max 1.000
_exptl_absorpt_correction_T_min 0.759
_exptl_absorpt_correction_type empirical
_exptl_absorpt_process_details 'HKL3000sm Scalepack'
_exptl_crystal_colour colorless
_exptl_crystal_density_diffrn 1.305
_exptl_crystal_description needle
_exptl_crystal_F_000 1472
_exptl_crystal_size_max 0.048
_exptl_crystal_size_mid 0.017
_exptl_crystal_size_min 0.015
_refine_diff_density_max 0.290
_refine_diff_density_min -0.190
_refine_diff_density_rms 0.051
_refine_ls_abs_structure_details
;
 Flack x determined using 1526 quotients [(I+)-(I-)]/[(I+)+(I-)]
 (Parsons, Flack and Wagner, Acta Cryst. B69 (2013) 249-259).
 _refine_ls_abs_structure_Flack    0.1(6)
;
_refine_ls_extinction_coef 0.0039(5)
_refine_ls_extinction_expression Fc^*^=kFc[1+0.001xFc^2^\l^3^/sin(2\q)]^-1/4^
_refine_ls_extinction_method 'SHELXL-2018/3 (Sheldrick 2018)'
_refine_ls_goodness_of_fit_ref 0.988
_refine_ls_hydrogen_treatment constr
_refine_ls_matrix_type full
_refine_ls_number_parameters 581
_refine_ls_number_reflns 7791
_refine_ls_number_restraints 109
_refine_ls_restrained_S_all 0.999
_refine_ls_R_factor_all 0.1087
_refine_ls_R_factor_gt 0.0598
_refine_ls_shift/su_max 0.000
_refine_ls_shift/su_mean 0.000
_refine_ls_structure_factor_coef Fsqd
_refine_ls_weighting_details 'w=1/[\s^2^(Fo^2^)+(0.0471P)^2^] where P=(Fo^2^+2Fc^2^)/3'
_refine_ls_weighting_scheme calc
_refine_ls_wR_factor_gt 0.1241
_refine_ls_wR_factor_ref 0.1464
_reflns_Friedel_coverage 0.911
_reflns_Friedel_fraction_full 0.997
_reflns_Friedel_fraction_max 0.887
_reflns_number_gt 4339
_reflns_number_total 7791
_reflns_threshold_expression 'I > 2\s(I)'
_cod_data_source_file ja0c02079_si_004.cif
_cod_data_source_block PO19097_033
_cod_database_code 4134866
_shelx_shelxl_version_number 2018/3
_shelx_space_group_comment
;
The symmetry employed for this shelxl refinement is uniquely defined
by the following loop, which should always be used as a source of
symmetry information in preference to the above space-group names.
They are only intended as comments.
;
_shelx_estimated_absorpt_t_min 0.995
_shelx_estimated_absorpt_t_max 0.998

loop_
_space_group_symop_operation_xyz
'x, y, z'
'-x, -y, z+1/2'
'x+1/2, -y+1/2, z'
'-x+1/2, y+1/2, z+1/2'

loop_
_atom_site_label
_atom_site_type_symbol
_atom_site_fract_x
_atom_site_fract_y
_atom_site_fract_z
_atom_site_U_iso_or_equiv
_atom_site_adp_type
_atom_site_occupancy
_atom_site_site_symmetry_order
_atom_site_calc_flag
_atom_site_refinement_flags_posn
_atom_site_refinement_flags_adp
_atom_site_refinement_flags_occupancy
_atom_site_disorder_assembly
_atom_site_disorder_group
N1A N 0.1556(2) 0.2296(5) 0.44626(17) 0.0600(11) Uani 1 1 d . . . . .
H1A H 0.108603 0.256548 0.461058 0.072 Uiso 1 1 calc R U . . .
C2A C 0.2279(3) 0.2656(6) 0.4726(2) 0.0604(13) Uani 1 1 d . . . . .
O3A O 0.2262(2) 0.3417(4) 0.51528(13) 0.0758(10) Uani 1 1 d . . . . .
C4A C 0.3090(3) 0.2191(6) 0.4468(2) 0.0601(12) Uani 1 1 d . . . . .
H4AA H 0.329628 0.299908 0.423673 0.072 Uiso 1 1 calc R U . . .
H4AB H 0.349863 0.202804 0.476266 0.072 Uiso 1 1 calc R U . . .
C5A C 0.3036(3) 0.0823(5) 0.4122(2) 0.0650(13) Uani 1 1 d . . . . .
H5A H 0.302822 -0.004283 0.437075 0.078 Uiso 1 1 calc R U . . .
C6A C 0.3687(3) 0.0559(6) 0.3671(2) 0.0722(15) Uani 1 1 d . . . . .
H6AA H 0.416227 0.000590 0.381792 0.087 Uiso 1 1 calc R U . . .
H6AB H 0.388796 0.149601 0.352046 0.087 Uiso 1 1 calc R U . . .
C7A C 0.3230(3) -0.0343(6) 0.3222(2) 0.0714(15) Uani 1 1 d . . . . .
H7AA H 0.344557 -0.011287 0.285252 0.086 Uiso 1 1 calc R U . . .
H7AB H 0.328541 -0.140354 0.328829 0.086 Uiso 1 1 calc R U . . .
C8A C 0.2335(3) 0.0152(5) 0.3283(2) 0.0561(12) Uani 1 1 d . . . . .
C9A C 0.2251(3) 0.0833(5) 0.3793(2) 0.0568(12) Uani 1 1 d . . . . .
C10A C 0.1536(3) 0.1508(5) 0.39620(19) 0.0542(11) Uani 1 1 d . . . . .
C11A C 0.0841(3) 0.1417(5) 0.3626(2) 0.0612(13) Uani 1 1 d . . . . .
H11A H 0.033490 0.184555 0.373602 0.073 Uiso 1 1 calc R U . . .
C12A C 0.0904(3) 0.0677(6) 0.3120(2) 0.0660(14) Uani 1 1 d . . . . .
H12A H 0.042959 0.059364 0.289496 0.079 Uiso 1 1 calc R U . . .
C13A C 0.1655(3) 0.0059(5) 0.2941(2) 0.0617(13) Uani 1 1 d . . . . .
H13A H 0.169318 -0.040846 0.259496 0.074 Uiso 1 1 calc R U . . .
N1B N 0.0875(3) 0.5051(4) 0.54967(19) 0.0661(12) Uani 1 1 d . . . . .
H1B H 0.133489 0.471584 0.535419 0.079 Uiso 1 1 calc R U . . .
C2B C 0.0156(3) 0.4810(5) 0.5221(2) 0.0576(12) Uani 1 1 d D . . . .
O3B O 0.0147(2) 0.4065(4) 0.47928(14) 0.0722(10) Uani 1 1 d . . . . .
C4B C -0.0625(8) 0.5324(13) 0.5516(6) 0.062(4) Uani 0.66(2) 1 d D U P A 1
H4BA H -0.106495 0.546846 0.524059 0.074 Uiso 0.66(2) 1 calc R U P A 1
H4BB H -0.080842 0.454164 0.576709 0.074 Uiso 0.66(2) 1 calc R U P A 1
C5B C -0.0526(6) 0.6735(12) 0.5844(4) 0.052(3) Uani 0.66(2) 1 d D U P A 1
H5B H -0.046752 0.760778 0.560138 0.062 Uiso 0.66(2) 1 calc R U P A 1
C6B C -0.1155(11) 0.701(2) 0.6326(6) 0.061(4) Uani 0.66(2) 1 d D . P A 1
H6BA H -0.161233 0.763687 0.619703 0.073 Uiso 0.66(2) 1 calc R U P A 1
H6BB H -0.138948 0.607136 0.645111 0.073 Uiso 0.66(2) 1 calc R U P A 1
C7B C -0.0705(9) 0.775(2) 0.6796(7) 0.057(4) Uani 0.66(2) 1 d D . P A 1
H7BA H -0.074048 0.883050 0.677186 0.068 Uiso 0.66(2) 1 calc R U P A 1
H7BB H -0.091415 0.742831 0.715674 0.068 Uiso 0.66(2) 1 calc R U P A 1
C4B2 C -0.0614(14) 0.572(3) 0.5353(8) 0.050(6) Uani 0.34(2) 1 d D U P A 2
H4BC H -0.111035 0.518999 0.522696 0.060 Uiso 0.34(2) 1 calc R U P A 2
H4BD H -0.058639 0.665558 0.515067 0.060 Uiso 0.34(2) 1 calc R U P A 2
C5B2 C -0.0694(12) 0.604(3) 0.5975(8) 0.061(6) Uani 0.34(2) 1 d D . P A 2
H5B2 H -0.087134 0.513059 0.616764 0.073 Uiso 0.34(2) 1 calc R U P A 2
C6B2 C -0.123(2) 0.729(3) 0.6164(12) 0.057(8) Uani 0.34(2) 1 d D . P A 2
H6BC H -0.177906 0.695755 0.628476 0.069 Uiso 0.34(2) 1 calc R U P A 2
H6BD H -0.129167 0.804622 0.587666 0.069 Uiso 0.34(2) 1 calc R U P A 2
C7B2 C -0.0704(17) 0.785(5) 0.6648(13) 0.064(10) Uani 0.34(2) 1 d D U P A 2
H7BC H -0.065760 0.892238 0.661928 0.077 Uiso 0.34(2) 1 calc R U P A 2
H7BD H -0.100191 0.762906 0.699205 0.077 Uiso 0.34(2) 1 calc R U P A 2
C8B C 0.0165(3) 0.7208(5) 0.6690(2) 0.0607(13) Uani 1 1 d D . . . .
C9B C 0.0218(3) 0.6503(6) 0.6191(2) 0.0649(14) Uani 1 1 d D . . . .
C10B C 0.0920(3) 0.5816(5) 0.60019(19) 0.0607(13) Uani 1 1 d . . . . .
C11B C 0.1637(3) 0.5892(5) 0.6318(2) 0.0631(13) Uani 1 1 d . . . . .
H11B H 0.213428 0.545342 0.619622 0.076 Uiso 1 1 calc R U . . .
C12B C 0.1601(3) 0.6628(5) 0.6814(2) 0.0679(14) Uani 1 1 d . . . . .
H12B H 0.208799 0.670013 0.702797 0.082 Uiso 1 1 calc R U . . .
C13B C 0.0872(3) 0.7273(6) 0.7013(2) 0.0676(15) Uani 1 1 d . . . . .
H13B H 0.086184 0.774048 0.735961 0.081 Uiso 1 1 calc R U . . .
N1C N 0.5890(2) 0.4999(5) 0.5499(2) 0.0691(13) Uani 1 1 d . . . . .
H1C H 0.573823 0.540741 0.518979 0.083 Uiso 1 1 calc R U . . .
C2C C 0.6703(3) 0.5099(5) 0.5650(2) 0.0580(12) Uani 1 1 d D . . . .
O3C O 0.7210(2) 0.5789(4) 0.53653(14) 0.0728(10) Uani 1 1 d . . . . .
C4C C 0.6992(19) 0.410(3) 0.6123(9) 0.063(6) Uani 0.469(18) 1 d D . P B 1
H4CA H 0.752213 0.447536 0.626724 0.076 Uiso 0.469(18) 1 calc R U P B 1
H4CB H 0.709241 0.310875 0.597762 0.076 Uiso 0.469(18) 1 calc R U P B 1
C5C C 0.6364(7) 0.3999(18) 0.6601(6) 0.061(4) Uani 0.469(18) 1 d D . P B 1
H5C H 0.631016 0.497279 0.678272 0.073 Uiso 0.469(18) 1 calc R U P B 1
C6C C 0.6373(15) 0.276(2) 0.7047(9) 0.063(8) Uani 0.469(18) 1 d D . P B 1
H6CA H 0.663977 0.187231 0.690057 0.075 Uiso 0.469(18) 1 calc R U P B 1
H6CB H 0.668027 0.308640 0.737478 0.075 Uiso 0.469(18) 1 calc R U P B 1
C7C C 0.5458(14) 0.245(4) 0.7194(10) 0.067(6) Uani 0.469(18) 1 d D . P B 1
H7CA H 0.527649 0.304479 0.750955 0.080 Uiso 0.469(18) 1 calc R U P B 1
H7CB H 0.537103 0.140460 0.727843 0.080 Uiso 0.469(18) 1 calc R U P B 1
C4C2 C 0.6922(17) 0.4565(19) 0.6217(8) 0.055(5) Uani 0.531(18) 1 d D . P B 2
H4CC H 0.681491 0.535576 0.648345 0.066 Uiso 0.531(18) 1 calc R U P B 2
H4CD H 0.751773 0.433738 0.622919 0.066 Uiso 0.531(18) 1 calc R U P B 2
C5C2 C 0.6430(6) 0.3194(13) 0.6390(4) 0.049(3) Uani 0.531(18) 1 d D . P B 2
H5C2 H 0.659609 0.230600 0.617931 0.058 Uiso 0.531(18) 1 calc R U P B 2
C6C2 C 0.6362(13) 0.291(3) 0.6998(8) 0.077(8) Uani 0.531(18) 1 d D U P B 2
H6CC H 0.639919 0.382963 0.720618 0.092 Uiso 0.531(18) 1 calc R U P B 2
H6CD H 0.680972 0.224833 0.712063 0.092 Uiso 0.531(18) 1 calc R U P B 2
C7C2 C 0.5506(14) 0.217(3) 0.7086(9) 0.067(7) Uani 0.531(18) 1 d D U P B 2
H7CC H 0.553400 0.110725 0.702802 0.080 Uiso 0.531(18) 1 calc R U P B 2
H7CD H 0.528983 0.237290 0.745764 0.080 Uiso 0.531(18) 1 calc R U P B 2
C8C C 0.4987(3) 0.2906(5) 0.6653(2) 0.0598(12) Uani 1 1 d D U . . .
C9C C 0.5529(3) 0.3600(7) 0.6298(2) 0.0724(14) Uani 1 1 d D U . . .
C10C C 0.5281(3) 0.4269(5) 0.5816(2) 0.0588(12) Uani 1 1 d . . . . .
C11C C 0.4449(3) 0.4204(5) 0.5672(2) 0.0616(13) Uani 1 1 d . . . . .
H11C H 0.426009 0.463198 0.534163 0.074 Uiso 1 1 calc R U . . .
C12C C 0.3900(3) 0.3501(5) 0.6022(2) 0.0679(14) Uani 1 1 d . . . . .
H12C H 0.333326 0.346606 0.592671 0.082 Uiso 1 1 calc R U . . .
C13C C 0.4159(3) 0.2840(5) 0.6515(2) 0.0619(14) Uani 1 1 d . . . . .
H13C H 0.377424 0.235998 0.674581 0.074 Uiso 1 1 calc R U . . .
N1D N 0.6771(2) 0.7756(5) 0.44653(18) 0.0633(11) Uani 1 1 d . . . . .
H1D H 0.692219 0.741976 0.478686 0.076 Uiso 1 1 calc R U . . .
C2D C 0.5971(3) 0.7544(5) 0.4307(2) 0.0555(12) Uani 1 1 d D . . . .
O3D O 0.5473(2) 0.6857(4) 0.45895(15) 0.0695(9) Uani 1 1 d . . . . .
C4D C 0.5748(8) 0.8051(10) 0.3735(4) 0.055(3) Uani 0.807(15) 1 d D . P C 1
H4DA H 0.514537 0.821791 0.371770 0.066 Uiso 0.807(15) 1 calc R U P C 1
H4DB H 0.588272 0.726505 0.347177 0.066 Uiso 0.807(15) 1 calc R U P C 1
C5D C 0.6195(4) 0.9459(9) 0.3558(3) 0.050(2) Uani 0.807(15) 1 d D . P C 1
H5D H 0.596705 1.032113 0.375840 0.059 Uiso 0.807(15) 1 calc R U P C 1
C6D C 0.6241(7) 0.9783(12) 0.2920(4) 0.063(3) Uani 0.807(15) 1 d D U P C 1
H6DA H 0.578076 1.041830 0.280099 0.076 Uiso 0.807(15) 1 calc R U P C 1
H6DB H 0.623027 0.886901 0.270458 0.076 Uiso 0.807(15) 1 calc R U P C 1
C7D C 0.7104(6) 1.0594(19) 0.2863(5) 0.058(3) Uani 0.807(15) 1 d D U P C 1
H7DA H 0.735290 1.041653 0.249909 0.070 Uiso 0.807(15) 1 calc R U P C 1
H7DB H 0.704403 1.165826 0.291914 0.070 Uiso 0.807(15) 1 calc R U P C 1
C4D2 C 0.568(3) 0.854(4) 0.3844(13) 0.057(13) Uani 0.193(15) 1 d D . P C 2
H4DC H 0.557261 0.952687 0.399269 0.068 Uiso 0.193(15) 1 calc R U P C 2
H4DD H 0.515232 0.815981 0.369629 0.068 Uiso 0.193(15) 1 calc R U P C 2
C5D2 C 0.6314(15) 0.866(3) 0.3371(10) 0.055(8) Uani 0.193(15) 1 d D . P C 2
H5D2 H 0.640358 0.774330 0.315479 0.067 Uiso 0.193(15) 1 calc R U P C 2
C6D2 C 0.625(3) 1.006(3) 0.3036(15) 0.031(8) Uani 0.193(15) 1 d D U P C 2
H6DC H 0.607215 1.088441 0.327129 0.037 Uiso 0.193(15) 1 calc R U P C 2
H6DD H 0.584969 0.994691 0.273491 0.037 Uiso 0.193(15) 1 calc R U P C 2
C7D2 C 0.713(3) 1.036(10) 0.280(2) 0.09(3) Uani 0.193(15) 1 d D U P C 2
H7DC H 0.726152 0.973440 0.248315 0.112 Uiso 0.193(15) 1 calc R U P C 2
H7DD H 0.721921 1.139689 0.270721 0.112 Uiso 0.193(15) 1 calc R U P C 2
C8D C 0.7625(3) 0.9902(5) 0.3319(2) 0.0587(13) Uani 1 1 d D . . . .
C9D C 0.7099(3) 0.9252(6) 0.3693(2) 0.0622(13) Uani 1 1 d D . . . .
C10D C 0.7375(3) 0.8484(5) 0.4143(2) 0.0582(12) Uani 1 1 d . . . . .
C11D C 0.8222(3) 0.8460(5) 0.4258(2) 0.0569(12) Uani 1 1 d . . . . .
H11D H 0.842730 0.797395 0.457333 0.068 Uiso 1 1 calc R U . . .
C12D C 0.8758(3) 0.9174(5) 0.3896(2) 0.0607(13) Uani 1 1 d . . . . .
H12D H 0.933137 0.917959 0.397498 0.073 Uiso 1 1 calc R U . . .
C13D C 0.8477(3) 0.9880(5) 0.3421(2) 0.0645(15) Uani 1 1 d . . . . .
H13D H 0.885269 1.033019 0.317578 0.077 Uiso 1 1 calc R U . . .

loop_
_atom_site_aniso_label
_atom_site_aniso_U_11
_atom_site_aniso_U_22
_atom_site_aniso_U_33
_atom_site_aniso_U_23
_atom_site_aniso_U_13
_atom_site_aniso_U_12
N1A 0.050(2) 0.068(3) 0.062(3) -0.005(2) -0.003(2) 0.013(2)
C2A 0.060(3) 0.056(3) 0.066(3) -0.001(3) -0.002(2) 0.011(3)
O3A 0.072(2) 0.082(2) 0.073(2) -0.022(2) -0.0093(19) 0.027(2)
C4A 0.052(3) 0.059(3) 0.070(3) -0.007(3) -0.003(2) 0.012(3)
C5A 0.063(3) 0.056(3) 0.075(3) -0.002(3) -0.004(3) 0.026(3)
C6A 0.052(3) 0.074(4) 0.091(4) -0.011(3) 0.004(3) 0.018(3)
C7A 0.076(4) 0.059(3) 0.079(4) -0.006(3) 0.008(3) 0.021(3)
C8A 0.062(3) 0.040(2) 0.067(3) 0.001(2) 0.001(3) 0.002(3)
C9A 0.056(3) 0.045(3) 0.069(3) 0.005(2) 0.001(2) 0.011(2)
C10A 0.053(3) 0.045(2) 0.064(3) 0.005(2) -0.001(2) 0.004(2)
C11A 0.053(3) 0.055(3) 0.076(3) 0.007(3) -0.001(2) 0.001(3)
C12A 0.070(3) 0.054(3) 0.074(3) 0.004(3) -0.006(3) -0.015(3)
C13A 0.069(3) 0.051(3) 0.065(3) 0.002(2) 0.000(3) -0.007(3)
N1B 0.055(2) 0.069(3) 0.074(3) -0.019(2) -0.003(2) 0.017(2)
C2B 0.056(3) 0.051(3) 0.066(3) -0.003(3) 0.001(3) 0.005(3)
O3B 0.067(2) 0.075(2) 0.075(2) -0.020(2) -0.0067(18) 0.0131(19)
C4B 0.053(5) 0.062(6) 0.070(8) 0.012(5) -0.005(5) -0.011(5)
C5B 0.054(5) 0.043(5) 0.059(5) -0.001(4) -0.006(4) 0.011(5)
C6B 0.046(6) 0.061(7) 0.075(10) 0.004(7) 0.011(7) 0.007(5)
C7B 0.072(7) 0.049(6) 0.049(8) 0.005(5) 0.017(5) 0.021(5)
C4B2 0.044(8) 0.065(11) 0.041(9) -0.012(8) -0.001(7) 0.011(9)
C5B2 0.068(12) 0.062(13) 0.052(10) -0.010(9) -0.005(8) 0.025(11)
C6B2 0.069(13) 0.056(14) 0.047(12) -0.004(11) -0.012(10) -0.002(11)
C7B2 0.077(13) 0.073(13) 0.043(14) 0.007(10) 0.001(9) -0.009(10)
C8B 0.068(3) 0.041(2) 0.073(3) 0.000(3) 0.007(3) 0.011(3)
C9B 0.061(3) 0.070(3) 0.063(3) -0.011(3) -0.006(2) 0.026(3)
C10B 0.059(3) 0.054(3) 0.069(3) -0.004(3) -0.002(2) 0.011(3)
C11B 0.057(3) 0.053(3) 0.079(3) -0.002(3) 0.001(3) -0.004(3)
C12B 0.067(3) 0.057(3) 0.080(3) -0.008(3) -0.010(3) -0.012(3)
C13B 0.082(4) 0.055(3) 0.065(3) -0.008(3) 0.005(3) -0.010(3)
N1C 0.050(2) 0.079(3) 0.078(3) 0.032(2) 0.000(2) 0.001(2)
C2C 0.048(3) 0.054(3) 0.072(3) 0.002(3) -0.001(2) 0.007(3)
O3C 0.0553(19) 0.081(2) 0.082(2) 0.022(2) 0.0093(17) -0.005(2)
C4C 0.045(8) 0.061(13) 0.083(11) 0.004(9) 0.004(8) 0.012(11)
C5C 0.055(7) 0.051(8) 0.077(8) 0.007(7) -0.006(6) -0.003(6)
C6C 0.074(15) 0.041(8) 0.074(12) -0.002(8) 0.026(10) 0.008(9)
C7C 0.062(10) 0.067(14) 0.073(11) 0.024(11) -0.008(8) 0.002(9)
C4C2 0.049(10) 0.048(9) 0.068(8) 0.001(7) -0.004(7) -0.006(8)
C5C2 0.054(6) 0.029(5) 0.064(6) -0.006(5) -0.004(5) -0.001(5)
C6C2 0.066(11) 0.082(12) 0.082(11) 0.030(8) -0.040(8) -0.009(9)
C7C2 0.067(8) 0.062(8) 0.071(8) 0.000(4) 0.005(4) 0.000(4)
C8C 0.053(3) 0.052(3) 0.074(3) 0.005(3) -0.001(3) 0.004(3)
C9C 0.058(3) 0.080(3) 0.079(3) 0.028(3) -0.008(2) 0.000(3)
C10C 0.047(3) 0.053(3) 0.077(3) 0.006(2) 0.003(3) 0.003(2)
C11C 0.061(3) 0.048(3) 0.075(3) -0.002(2) -0.016(3) 0.005(3)
C12C 0.051(3) 0.062(3) 0.091(4) -0.004(3) -0.009(3) -0.010(3)
C13C 0.053(3) 0.049(3) 0.084(4) -0.003(3) 0.002(2) -0.011(3)
N1D 0.051(2) 0.064(3) 0.075(3) 0.021(2) -0.011(2) -0.005(2)
C2D 0.047(3) 0.046(2) 0.073(3) 0.001(2) -0.007(2) -0.002(3)
O3D 0.054(2) 0.070(2) 0.084(2) 0.0171(19) 0.0026(17) -0.009(2)
C4D 0.048(5) 0.048(6) 0.070(4) 0.004(4) -0.006(4) -0.004(5)
C5D 0.041(3) 0.045(4) 0.062(4) 0.000(3) -0.006(3) 0.007(3)
C6D 0.068(5) 0.057(5) 0.064(5) -0.003(4) -0.015(5) 0.003(4)
C7D 0.049(6) 0.052(5) 0.073(5) 0.010(4) 0.001(3) -0.002(4)
C4D2 0.051(18) 0.024(18) 0.09(3) 0.033(19) 0.00(2) 0.012(17)
C5D2 0.058(17) 0.046(16) 0.063(16) -0.013(14) 0.013(13) -0.002(15)
C6D2 0.032(9) 0.027(9) 0.033(9) 0.002(4) 0.001(4) -0.003(4)
C7D2 0.09(3) 0.09(4) 0.10(3) 0.007(14) 0.004(14) -0.003(14)
C8D 0.050(3) 0.051(3) 0.075(3) -0.001(3) -0.003(3) 0.006(3)
C9D 0.046(3) 0.059(3) 0.082(3) 0.014(3) -0.003(2) -0.001(3)
C10D 0.044(3) 0.052(3) 0.078(3) 0.008(3) -0.005(2) 0.002(2)
C11D 0.048(3) 0.046(3) 0.077(3) -0.001(2) -0.012(2) 0.007(2)
C12D 0.046(3) 0.045(2) 0.091(4) -0.004(3) -0.001(3) 0.000(2)
C13D 0.049(3) 0.051(3) 0.093(4) -0.001(3) 0.003(3) -0.001(3)

loop_
_atom_type_symbol
_atom_type_description
_atom_type_scat_dispersion_real
_atom_type_scat_dispersion_imag
_atom_type_scat_source
C C 0.0043 0.0021 'International Tables Vol C Tables 4.2.6.8 and 6.1.1.4'
H H 0.0000 0.0000 'International Tables Vol C Tables 4.2.6.8 and 6.1.1.4'
N N 0.0082 0.0043 'International Tables Vol C Tables 4.2.6.8 and 6.1.1.4'
O O 0.0142 0.0079 'International Tables Vol C Tables 4.2.6.8 and 6.1.1.4'

loop_
_geom_angle_atom_site_label_1
_geom_angle_atom_site_label_2
_geom_angle_atom_site_label_3
_geom_angle
_geom_angle_site_symmetry_1
_geom_angle_site_symmetry_3
_geom_angle_publ_flag
C2A N1A C10A 122.9(4) . . ?
C2A N1A H1A 118.6 . . ?
C10A N1A H1A 118.6 . . ?
O3A C2A N1A 120.2(5) . . ?
O3A C2A C4A 121.3(5) . . ?
N1A C2A C4A 118.4(4) . . ?
C5A C4A C2A 114.5(4) . . ?
C5A C4A H4AA 108.6 . . ?
C2A C4A H4AA 108.6 . . ?
C5A C4A H4AB 108.6 . . ?
C2A C4A H4AB 108.6 . . ?
H4AA C4A H4AB 107.6 . . ?
C9A C5A C4A 110.0(4) . . ?
C9A C5A C6A 101.4(4) . . ?
C4A C5A C6A 119.3(5) . . ?
C9A C5A H5A 108.6 . . ?
C4A C5A H5A 108.6 . . ?
C6A C5A H5A 108.6 . . ?
C5A C6A C7A 105.1(4) . . ?
C5A C6A H6AA 110.7 . . ?
C7A C6A H6AA 110.7 . . ?
C5A C6A H6AB 110.7 . . ?
C7A C6A H6AB 110.7 . . ?
H6AA C6A H6AB 108.8 . . ?
C8A C7A C6A 103.0(4) . . ?
C8A C7A H7AA 111.2 . . ?
C6A C7A H7AA 111.2 . . ?
C8A C7A H7AB 111.2 . . ?
C6A C7A H7AB 111.2 . . ?
H7AA C7A H7AB 109.1 . . ?
C13A C8A C9A 119.1(5) . . ?
C13A C8A C7A 132.7(5) . . ?
C9A C8A C7A 108.2(4) . . ?
C10A C9A C8A 123.3(5) . . ?
C10A C9A C5A 123.6(4) . . ?
C8A C9A C5A 112.9(4) . . ?
C9A C10A C11A 118.4(5) . . ?
C9A C10A N1A 117.9(4) . . ?
C11A C10A N1A 123.6(4) . . ?
C10A C11A C12A 119.0(5) . . ?
C10A C11A H11A 120.5 . . ?
C12A C11A H11A 120.5 . . ?
C13A C12A C11A 121.7(5) . . ?
C13A C12A H12A 119.1 . . ?
C11A C12A H12A 119.1 . . ?
C8A C13A C12A 118.3(5) . . ?
C8A C13A H13A 120.8 . . ?
C12A C13A H13A 120.8 . . ?
C2B N1B C10B 123.5(4) . . ?
C2B N1B H1B 118.2 . . ?
C10B N1B H1B 118.2 . . ?
O3B C2B N1B 120.7(4) . . ?
O3B C2B C4B 123.6(7) . . ?
N1B C2B C4B 115.1(7) . . ?
O3B C2B C4B2 117.6(9) . . ?
N1B C2B C4B2 120.2(10) . . ?
C5B C4B C2B 114.8(10) . . ?
C5B C4B H4BA 108.6 . . ?
C2B C4B H4BA 108.6 . . ?
C5B C4B H4BB 108.6 . . ?
C2B C4B H4BB 108.6 . . ?
H4BA C4B H4BB 107.5 . . ?
C9B C5B C4B 105.2(9) . . ?
C9B C5B C6B 97.0(10) . . ?
C4B C5B C6B 117.3(13) . . ?
C9B C5B H5B 112.0 . . ?
C4B C5B H5B 112.0 . . ?
C6B C5B H5B 112.0 . . ?
C7B C6B C5B 109.0(12) . . ?
C7B C6B H6BA 109.9 . . ?
C5B C6B H6BA 109.9 . . ?
C7B C6B H6BB 109.9 . . ?
C5B C6B H6BB 109.9 . . ?
H6BA C6B H6BB 108.3 . . ?
C8B C7B C6B 99.7(11) . . ?
C8B C7B H7BA 111.8 . . ?
C6B C7B H7BA 111.8 . . ?
C8B C7B H7BB 111.8 . . ?
C6B C7B H7BB 111.8 . . ?
H7BA C7B H7BB 109.6 . . ?
C2B C4B2 C5B2 112.1(15) . . ?
C2B C4B2 H4BC 109.2 . . ?
C5B2 C4B2 H4BC 109.2 . . ?
C2B C4B2 H4BD 109.2 . . ?
C5B2 C4B2 H4BD 109.2 . . ?
H4BC C4B2 H4BD 107.9 . . ?
C6B2 C5B2 C4B2 119(2) . . ?
C6B2 C5B2 C9B 103.0(19) . . ?
C4B2 C5B2 C9B 106.8(17) . . ?
C6B2 C5B2 H5B2 109.0 . . ?
C4B2 C5B2 H5B2 109.0 . . ?
C9B C5B2 H5B2 109.0 . . ?
C5B2 C6B2 C7B2 100(2) . . ?
C5B2 C6B2 H6BC 111.8 . . ?
C7B2 C6B2 H6BC 111.8 . . ?
C5B2 C6B2 H6BD 111.8 . . ?
C7B2 C6B2 H6BD 111.8 . . ?
H6BC C6B2 H6BD 109.6 . . ?
C8B C7B2 C6B2 116(2) . . ?
C8B C7B2 H7BC 108.4 . . ?
C6B2 C7B2 H7BC 108.4 . . ?
C8B C7B2 H7BD 108.4 . . ?
C6B2 C7B2 H7BD 108.4 . . ?
H7BC C7B2 H7BD 107.4 . . ?
C9B C8B C13B 117.9(5) . . ?
C9B C8B C7B 111.3(8) . . ?
C13B C8B C7B 130.7(8) . . ?
C9B C8B C7B2 100.3(12) . . ?
C13B C8B C7B2 141.2(13) . . ?
C10B C9B C8B 124.1(5) . . ?
C10B C9B C5B 122.8(5) . . ?
C8B C9B C5B 112.6(5) . . ?
C10B C9B C5B2 121.5(7) . . ?
C8B C9B C5B2 110.5(7) . . ?
C9B C10B C11B 118.6(4) . . ?
C9B C10B N1B 118.3(4) . . ?
C11B C10B N1B 123.1(5) . . ?
C12B C11B C10B 118.2(5) . . ?
C12B C11B H11B 120.9 . . ?
C10B C11B H11B 120.9 . . ?
C11B C12B C13B 122.7(5) . . ?
C11B C12B H12B 118.7 . . ?
C13B C12B H12B 118.7 . . ?
C8B C13B C12B 118.5(5) . . ?
C8B C13B H13B 120.7 . . ?
C12B C13B H13B 120.7 . . ?
C2C N1C C10C 123.6(4) . . ?
C2C N1C H1C 118.2 . . ?
C10C N1C H1C 118.2 . . ?
O3C C2C N1C 121.1(4) . . ?
O3C C2C C4C2 121.4(11) . . ?
N1C C2C C4C2 116.8(11) . . ?
O3C C2C C4C 121.1(12) . . ?
N1C C2C C4C 116.9(12) . . ?
C2C C4C C5C 113.5(16) . . ?
C2C C4C H4CA 108.9 . . ?
C5C C4C H4CA 108.9 . . ?
C2C C4C H4CB 108.9 . . ?
C5C C4C H4CB 108.9 . . ?
H4CA C4C H4CB 107.7 . . ?
C4C C5C C6C 123.9(15) . . ?
C4C C5C C9C 102.8(16) . . ?
C6C C5C C9C 99.5(12) . . ?
C4C C5C H5C 109.7 . . ?
C6C C5C H5C 109.7 . . ?
C9C C5C H5C 109.7 . . ?
C7C C6C C5C 106.5(17) . . ?
C7C C6C H6CA 110.4 . . ?
C5C C6C H6CA 110.4 . . ?
C7C C6C H6CB 110.4 . . ?
C5C C6C H6CB 110.4 . . ?
H6CA C6C H6CB 108.6 . . ?
C6C C7C C8C 102.7(16) . . ?
C6C C7C H7CA 111.2 . . ?
C8C C7C H7CA 111.2 . . ?
C6C C7C H7CB 111.2 . . ?
C8C C7C H7CB 111.2 . . ?
H7CA C7C H7CB 109.1 . . ?
C2C C4C2 C5C2 113.1(15) . . ?
C2C C4C2 H4CC 109.0 . . ?
C5C2 C4C2 H4CC 109.0 . . ?
C2C C4C2 H4CD 109.0 . . ?
C5C2 C4C2 H4CD 109.0 . . ?
H4CC C4C2 H4CD 107.8 . . ?
C6C2 C5C2 C9C 96.8(11) . . ?
C6C2 C5C2 C4C2 116.6(16) . . ?
C9C C5C2 C4C2 104.8(12) . . ?
C6C2 C5C2 H5C2 112.4 . . ?
C9C C5C2 H5C2 112.4 . . ?
C4C2 C5C2 H5C2 112.4 . . ?
C5C2 C6C2 C7C2 106.0(15) . . ?
C5C2 C6C2 H6CC 110.5 . . ?
C7C2 C6C2 H6CC 110.5 . . ?
C5C2 C6C2 H6CD 110.5 . . ?
C7C2 C6C2 H6CD 110.5 . . ?
H6CC C6C2 H6CD 108.7 . . ?
C8C C7C2 C6C2 102.1(16) . . ?
C8C C7C2 H7CC 111.3 . . ?
C6C2 C7C2 H7CC 111.3 . . ?
C8C C7C2 H7CD 111.3 . . ?
C6C2 C7C2 H7CD 111.3 . . ?
H7CC C7C2 H7CD 109.2 . . ?
C13C C8C C9C 118.7(5) . . ?
C13C C8C C7C2 133.8(11) . . ?
C9C C8C C7C2 106.8(10) . . ?
C13C C8C C7C 131.3(10) . . ?
C9C C8C C7C 109.7(10) . . ?
C10C C9C C8C 123.3(5) . . ?
C10C C9C C5C2 120.8(6) . . ?
C8C C9C C5C2 113.7(5) . . ?
C10C C9C C5C 122.9(6) . . ?
C8C C9C C5C 110.7(6) . . ?
C9C C10C C11C 118.4(5) . . ?
C9C C10C N1C 117.8(4) . . ?
C11C C10C N1C 123.8(5) . . ?
C12C C11C C10C 118.9(5) . . ?
C12C C11C H11C 120.5 . . ?
C10C C11C H11C 120.5 . . ?
C11C C12C C13C 122.2(5) . . ?
C11C C12C H12C 118.9 . . ?
C13C C12C H12C 118.9 . . ?
C8C C13C C12C 118.5(5) . . ?
C8C C13C H13C 120.7 . . ?
C12C C13C H13C 120.7 . . ?
C2D N1D C10D 124.2(4) . . ?
C2D N1D H1D 117.9 . . ?
C10D N1D H1D 117.9 . . ?
O3D C2D N1D 122.3(5) . . ?
O3D C2D C4D 121.0(6) . . ?
N1D C2D C4D 116.4(6) . . ?
O3D C2D C4D2 121.0(19) . . ?
N1D C2D C4D2 115(2) . . ?
C2D C4D C5D 113.7(8) . . ?
C2D C4D H4DA 108.8 . . ?
C5D C4D H4DA 108.8 . . ?
C2D C4D H4DB 108.8 . . ?
C5D C4D H4DB 108.8 . . ?
H4DA C4D H4DB 107.7 . . ?
C9D C5D C4D 106.8(7) . . ?
C9D C5D C6D 101.1(6) . . ?
C4D C5D C6D 116.9(9) . . ?
C9D C5D H5D 110.5 . . ?
C4D C5D H5D 110.5 . . ?
C6D C5D H5D 110.5 . . ?
C5D C6D C7D 102.4(8) . . ?
C5D C6D H6DA 111.3 . . ?
C7D C6D H6DA 111.3 . . ?
C5D C6D H6DB 111.3 . . ?
C7D C6D H6DB 111.3 . . ?
H6DA C6D H6DB 109.2 . . ?
C8D C7D C6D 103.2(7) . . ?
C8D C7D H7DA 111.1 . . ?
C6D C7D H7DA 111.1 . . ?
C8D C7D H7DB 111.1 . . ?
C6D C7D H7DB 111.1 . . ?
H7DA C7D H7DB 109.1 . . ?
C2D C4D2 C5D2 113(2) . . ?
C2D C4D2 H4DC 109.1 . . ?
C5D2 C4D2 H4DC 109.1 . . ?
C2D C4D2 H4DD 109.1 . . ?
C5D2 C4D2 H4DD 109.1 . . ?
H4DC C4D2 H4DD 107.8 . . ?
C6D2 C5D2 C4D2 114(3) . . ?
C6D2 C5D2 C9D 92(2) . . ?
C4D2 C5D2 C9D 101(3) . . ?
C6D2 C5D2 H5D2 115.6 . . ?
C4D2 C5D2 H5D2 115.6 . . ?
C9D C5D2 H5D2 115.6 . . ?
C5D2 C6D2 C7D2 106(4) . . ?
C5D2 C6D2 H6DC 110.5 . . ?
C7D2 C6D2 H6DC 110.5 . . ?
C5D2 C6D2 H6DD 110.5 . . ?
C7D2 C6D2 H6DD 110.5 . . ?
H6DC C6D2 H6DD 108.7 . . ?
C8D C7D2 C6D2 97(3) . . ?
C8D C7D2 H7DC 112.3 . . ?
C6D2 C7D2 H7DC 112.3 . . ?
C8D C7D2 H7DD 112.3 . . ?
C6D2 C7D2 H7DD 112.3 . . ?
H7DC C7D2 H7DD 109.9 . . ?
C9D C8D C13D 118.9(5) . . ?
C9D C8D C7D 108.5(5) . . ?
C13D C8D C7D 132.5(6) . . ?
C9D C8D C7D2 109.6(18) . . ?
C13D C8D C7D2 130.9(18) . . ?
C10D C9D C8D 123.0(4) . . ?
C10D C9D C5D 123.5(5) . . ?
C8D C9D C5D 113.5(4) . . ?
C10D C9D C5D2 118.6(10) . . ?
C8D C9D C5D2 108.3(9) . . ?
C9D C10D C11D 119.1(5) . . ?
C9D C10D N1D 117.2(4) . . ?
C11D C10D N1D 123.8(4) . . ?
C12D C11D C10D 118.3(4) . . ?
C12D C11D H11D 120.9 . . ?
C10D C11D H11D 120.9 . . ?
C11D C12D C13D 122.3(5) . . ?
C11D C12D H12D 118.8 . . ?
C13D C12D H12D 118.8 . . ?
C8D C13D C12D 118.2(5) . . ?
C8D C13D H13D 120.9 . . ?
C12D C13D H13D 120.9 . . ?

loop_
_geom_bond_atom_site_label_1
_geom_bond_atom_site_label_2
_geom_bond_distance
_geom_bond_site_symmetry_2
_geom_bond_publ_flag
N1A C2A 1.366(6) . ?
N1A C10A 1.407(6) . ?
N1A H1A 0.8700 . ?
C2A O3A 1.242(5) . ?
C2A C4A 1.505(7) . ?
C4A C5A 1.500(7) . ?
C4A H4AA 0.9800 . ?
C4A H4AB 0.9800 . ?
C5A C9A 1.492(7) . ?
C5A C6A 1.530(7) . ?
C5A H5A 0.9900 . ?
C6A C7A 1.546(8) . ?
C6A H6AA 0.9800 . ?
C6A H6AB 0.9800 . ?
C7A C8A 1.513(6) . ?
C7A H7AA 0.9800 . ?
C7A H7AB 0.9800 . ?
C8A C13A 1.373(7) . ?
C8A C9A 1.386(7) . ?
C9A C10A 1.364(6) . ?
C10A C11A 1.383(6) . ?
C11A C12A 1.400(7) . ?
C11A H11A 0.9400 . ?
C12A C13A 1.399(7) . ?
C12A H12A 0.9400 . ?
C13A H13A 0.9400 . ?
N1B C2B 1.352(6) . ?
N1B C10B 1.407(6) . ?
N1B H1B 0.8700 . ?
C2B O3B 1.237(6) . ?
C2B C4B 1.516(13) . ?
C2B C4B2 1.521(19) . ?
C4B C5B 1.515(14) . ?
C4B H4BA 0.9800 . ?
C4B H4BB 0.9800 . ?
C5B C9B 1.476(10) . ?
C5B C6B 1.563(16) . ?
C5B H5B 0.9900 . ?
C6B C7B 1.508(16) . ?
C6B H6BA 0.9800 . ?
C6B H6BB 0.9800 . ?
C7B C8B 1.504(13) . ?
C7B H7BA 0.9800 . ?
C7B H7BB 0.9800 . ?
C4B2 C5B2 1.54(2) . ?
C4B2 H4BC 0.9800 . ?
C4B2 H4BD 0.9800 . ?
C5B2 C6B2 1.50(2) . ?
C5B2 C9B 1.611(19) . ?
C5B2 H5B2 0.9900 . ?
C6B2 C7B2 1.53(2) . ?
C6B2 H6BC 0.9800 . ?
C6B2 H6BD 0.9800 . ?
C7B2 C8B 1.52(2) . ?
C7B2 H7BC 0.9800 . ?
C7B2 H7BD 0.9800 . ?
C8B C9B 1.368(7) . ?
C8B C13B 1.380(7) . ?
C9B C10B 1.367(6) . ?
C10B C11B 1.384(7) . ?
C11B C12B 1.376(7) . ?
C11B H11B 0.9400 . ?
C12B C13B 1.395(7) . ?
C12B H12B 0.9400 . ?
C13B H13B 0.9400 . ?
N1C C2C 1.359(6) . ?
N1C C10C 1.409(6) . ?
N1C H1C 0.8700 . ?
C2C O3C 1.237(5) . ?
C2C C4C2 1.496(19) . ?
C2C C4C 1.53(2) . ?
C4C C5C 1.54(2) . ?
C4C H4CA 0.9800 . ?
C4C H4CB 0.9800 . ?
C5C C6C 1.56(2) . ?
C5C C9C 1.572(12) . ?
C5C H5C 0.9900 . ?
C6C C7C 1.54(2) . ?
C6C H6CA 0.9800 . ?
C6C H6CB 0.9800 . ?
C7C C8C 1.566(18) . ?
C7C H7CA 0.9800 . ?
C7C H7CB 0.9800 . ?
C4C2 C5C2 1.531(19) . ?
C4C2 H4CC 0.9800 . ?
C4C2 H4CD 0.9800 . ?
C5C2 C6C2 1.499(19) . ?
C5C2 C9C 1.509(10) . ?
C5C2 H5C2 0.9900 . ?
C6C2 C7C2 1.54(2) . ?
C6C2 H6CC 0.9800 . ?
C6C2 H6CD 0.9800 . ?
C7C2 C8C 1.49(2) . ?
C7C2 H7CC 0.9800 . ?
C7C2 H7CD 0.9800 . ?
C8C C13C 1.374(6) . ?
C8C C9C 1.377(7) . ?
C9C C10C 1.373(7) . ?
C10C C11C 1.382(6) . ?
C11C C12C 1.379(7) . ?
C11C H11C 0.9400 . ?
C12C C13C 1.397(7) . ?
C12C H12C 0.9400 . ?
C13C H13C 0.9400 . ?
N1D C2D 1.355(6) . ?
N1D C10D 1.409(6) . ?
N1D H1D 0.8700 . ?
C2D O3D 1.224(6) . ?
C2D C4D 1.502(11) . ?
C2D C4D2 1.51(3) . ?
C4D C5D 1.527(10) . ?
C4D H4DA 0.9800 . ?
C4D H4DB 0.9800 . ?
C5D C9D 1.501(7) . ?
C5D C6D 1.573(11) . ?
C5D H5D 0.9900 . ?
C6D C7D 1.577(11) . ?
C6D H6DA 0.9800 . ?
C6D H6DB 0.9800 . ?
C7D C8D 1.521(9) . ?
C7D H7DA 0.9800 . ?
C7D H7DB 0.9800 . ?
C4D2 C5D2 1.54(3) . ?
C4D2 H4DC 0.9800 . ?
C4D2 H4DD 0.9800 . ?
C5D2 C6D2 1.52(3) . ?
C5D2 C9D 1.58(2) . ?
C5D2 H5D2 0.9900 . ?
C6D2 C7D2 1.55(3) . ?
C6D2 H6DC 0.9800 . ?
C6D2 H6DD 0.9800 . ?
C7D2 C8D 1.53(3) . ?
C7D2 H7DC 0.9800 . ?
C7D2 H7DD 0.9800 . ?
C8D C9D 1.371(7) . ?
C8D C13D 1.390(6) . ?
C9D C10D 1.366(7) . ?
C10D C11D 1.389(6) . ?
C11D C12D 1.388(7) . ?
C11D H11D 0.9400 . ?
C12D C13D 1.392(7) . ?
C12D H12D 0.9400 . ?
C13D H13D 0.9400 . ?

loop_
_geom_hbond_atom_site_label_D
_geom_hbond_atom_site_label_H
_geom_hbond_atom_site_label_A
_geom_hbond_distance_DH
_geom_hbond_distance_HA
_geom_hbond_distance_DA
_geom_hbond_angle_DHA
_geom_hbond_site_symmetry_A
_geom_hbond_publ_flag
N1A H1A O3B 0.87 2.08 2.887(5) 154.2 . yes
N1B H1B O3A 0.87 1.96 2.803(5) 162.5 . yes
N1C H1C O3D 0.87 2.01 2.852(6) 164.2 . yes
N1D H1D O3C 0.87 2.09 2.902(5) 155.4 . yes

loop_
_geom_torsion_atom_site_label_1
_geom_torsion_atom_site_label_2
_geom_torsion_atom_site_label_3
_geom_torsion_atom_site_label_4
_geom_torsion
_geom_torsion_site_symmetry_1
_geom_torsion_site_symmetry_2
_geom_torsion_site_symmetry_3
_geom_torsion_site_symmetry_4
_geom_torsion_publ_flag
C10A N1A C2A O3A 176.4(4) . . . . ?
C10A N1A C2A C4A 0.2(7) . . . . ?
O3A C2A C4A C5A 155.5(5) . . . . ?
N1A C2A C4A C5A -28.3(7) . . . . ?
C2A C4A C5A C9A 40.2(6) . . . . ?
C2A C4A C5A C6A 156.6(5) . . . . ?
C9A C5A C6A C7A -29.3(5) . . . . ?
C4A C5A C6A C7A -150.2(5) . . . . ?
C5A C6A C7A C8A 28.9(6) . . . . ?
C6A C7A C8A C13A 162.2(6) . . . . ?
C6A C7A C8A C9A -16.9(6) . . . . ?
C13A C8A C9A C10A -4.4(7) . . . . ?
C7A C8A C9A C10A 174.9(5) . . . . ?
C13A C8A C9A C5A 178.8(5) . . . . ?
C7A C8A C9A C5A -1.9(6) . . . . ?
C4A C5A C9A C10A -29.7(7) . . . . ?
C6A C5A C9A C10A -156.8(5) . . . . ?
C4A C5A C9A C8A 147.1(4) . . . . ?
C6A C5A C9A C8A 20.0(5) . . . . ?
C8A C9A C10A C11A 4.9(7) . . . . ?
C5A C9A C10A C11A -178.7(5) . . . . ?
C8A C9A C10A N1A -173.3(4) . . . . ?
C5A C9A C10A N1A 3.2(7) . . . . ?
C2A N1A C10A C9A 13.2(6) . . . . ?
C2A N1A C10A C11A -164.9(5) . . . . ?
C9A C10A C11A C12A -1.8(7) . . . . ?
N1A C10A C11A C12A 176.2(4) . . . . ?
C10A C11A C12A C13A -1.5(7) . . . . ?
C9A C8A C13A C12A 0.9(7) . . . . ?
C7A C8A C13A C12A -178.2(5) . . . . ?
C11A C12A C13A C8A 2.0(7) . . . . ?
C10B N1B C2B O3B -176.2(4) . . . . ?
C10B N1B C2B C4B -4.5(9) . . . . ?
C10B N1B C2B C4B2 17.7(14) . . . . ?
O3B C2B C4B C5B -152.3(10) . . . . ?
N1B C2B C4B C5B 36.2(14) . . . . ?
C2B C4B C5B C9B -50.6(15) . . . . ?
C2B C4B C5B C6B -157.0(9) . . . . ?
C9B C5B C6B C7B 32.3(15) . . . . ?
C4B C5B C6B C7B 143.5(13) . . . . ?
C5B C6B C7B C8B -26.3(16) . . . . ?
O3B C2B C4B2 C5B2 155.5(19) . . . . ?
N1B C2B C4B2 C5B2 -38(3) . . . . ?
C2B C4B2 C5B2 C6B2 160(2) . . . . ?
C2B C4B2 C5B2 C9B 44(3) . . . . ?
C4B2 C5B2 C6B2 C7B2 -143(3) . . . . ?
C9B C5B2 C6B2 C7B2 -25(3) . . . . ?
C5B2 C6B2 C7B2 C8B 11(4) . . . . ?
C6B C7B C8B C9B 9.4(14) . . . . ?
C6B C7B C8B C13B -168.4(9) . . . . ?
C6B2 C7B2 C8B C9B 10(3) . . . . ?
C6B2 C7B2 C8B C13B -179.6(16) . . . . ?
C13B C8B C9B C10B 2.3(8) . . . . ?
C7B C8B C9B C10B -175.8(10) . . . . ?
C7B2 C8B C9B C10B 175.2(18) . . . . ?
C13B C8B C9B C5B -169.8(7) . . . . ?
C7B C8B C9B C5B 12.1(12) . . . . ?
C13B C8B C9B C5B2 160.3(11) . . . . ?
C7B2 C8B C9B C5B2 -27(2) . . . . ?
C4B C5B C9B C10B 40.5(13) . . . . ?
C6B C5B C9B C10B 161.3(9) . . . . ?
C4B C5B C9B C8B -147.3(9) . . . . ?
C6B C5B C9B C8B -26.5(12) . . . . ?
C6B2 C5B2 C9B C10B -165.5(16) . . . . ?
C4B2 C5B2 C9B C10B -39(2) . . . . ?
C6B2 C5B2 C9B C8B 36(2) . . . . ?
C4B2 C5B2 C9B C8B 162.4(17) . . . . ?
C8B C9B C10B C11B -3.3(8) . . . . ?
C5B C9B C10B C11B 167.9(7) . . . . ?
C5B2 C9B C10B C11B -159.0(12) . . . . ?
C8B C9B C10B N1B 176.0(5) . . . . ?
C5B C9B C10B N1B -12.7(9) . . . . ?
C5B2 C9B C10B N1B 20.4(13) . . . . ?
C2B N1B C10B C9B -8.2(7) . . . . ?
C2B N1B C10B C11B 171.2(5) . . . . ?
C9B C10B C11B C12B 1.6(7) . . . . ?
N1B C10B C11B C12B -177.8(4) . . . . ?
C10B C11B C12B C13B 1.1(8) . . . . ?
C9B C8B C13B C12B 0.5(7) . . . . ?
C7B C8B C13B C12B 178.1(11) . . . . ?
C7B2 C8B C13B C12B -168(3) . . . . ?
C11B C12B C13B C8B -2.1(8) . . . . ?
C10C N1C C2C O3C -177.8(5) . . . . ?
C10C N1C C2C C4C2 -8.0(11) . . . . ?
C10C N1C C2C C4C 12.9(12) . . . . ?
O3C C2C C4C C5C 149.3(16) . . . . ?
N1C C2C C4C C5C -41(2) . . . . ?
C2C C4C C5C C6C 162.1(16) . . . . ?
C2C C4C C5C C9C 51(2) . . . . ?
C4C C5C C6C C7C -145(2) . . . . ?
C9C C5C C6C C7C -33(2) . . . . ?
C5C C6C C7C C8C 27(3) . . . . ?
O3C C2C C4C2 C5C2 -152.8(13) . . . . ?
N1C C2C C4C2 C5C2 37.3(19) . . . . ?
C2C C4C2 C5C2 C6C2 -158.3(14) . . . . ?
C2C C4C2 C5C2 C9C -52.7(19) . . . . ?
C9C C5C2 C6C2 C7C2 37(2) . . . . ?
C4C2 C5C2 C6C2 C7C2 147.4(18) . . . . ?
C5C2 C6C2 C7C2 C8C -34(2) . . . . ?
C6C2 C7C2 C8C C13C -176.2(12) . . . . ?
C6C2 C7C2 C8C C9C 14(2) . . . . ?
C6C C7C C8C C13C 177.4(11) . . . . ?
C6C C7C C8C C9C -9(2) . . . . ?
C13C C8C C9C C10C 1.9(9) . . . . ?
C7C2 C8C C9C C10C 173.4(13) . . . . ?
C7C C8C C9C C10C -172.7(15) . . . . ?
C13C C8C C9C C5C2 -161.3(7) . . . . ?
C7C2 C8C C9C C5C2 10.2(14) . . . . ?
C13C C8C C9C C5C 162.2(8) . . . . ?
C7C C8C C9C C5C -12.3(16) . . . . ?
C6C2 C5C2 C9C C10C 166.4(12) . . . . ?
C4C2 C5C2 C9C C10C 46.5(14) . . . . ?
C6C2 C5C2 C9C C8C -30.0(14) . . . . ?
C4C2 C5C2 C9C C8C -149.9(10) . . . . ?
C4C C5C C9C C10C -43.4(17) . . . . ?
C6C C5C C9C C10C -171.6(9) . . . . ?
C4C C5C C9C C8C 156.1(11) . . . . ?
C6C C5C C9C C8C 27.9(13) . . . . ?
C8C C9C C10C C11C -2.0(9) . . . . ?
C5C2 C9C C10C C11C 160.0(7) . . . . ?
C5C C9C C10C C11C -160.0(9) . . . . ?
C8C C9C C10C N1C 177.3(5) . . . . ?
C5C2 C9C C10C N1C -20.7(9) . . . . ?
C5C C9C C10C N1C 19.3(11) . . . . ?
C2C N1C C10C C9C -1.3(8) . . . . ?
C2C N1C C10C C11C 177.9(5) . . . . ?
C9C C10C C11C C12C 1.4(7) . . . . ?
N1C C10C C11C C12C -177.9(5) . . . . ?
C10C C11C C12C C13C -0.7(7) . . . . ?
C9C C8C C13C C12C -1.0(8) . . . . ?
C7C2 C8C C13C C12C -169.7(16) . . . . ?
C7C C8C C13C C12C 172.1(18) . . . . ?
C11C C12C C13C C8C 0.5(8) . . . . ?
C10D N1D C2D O3D 177.2(5) . . . . ?
C10D N1D C2D C4D 3.8(8) . . . . ?
C10D N1D C2D C4D2 -18.5(17) . . . . ?
O3D C2D C4D C5D 150.6(8) . . . . ?
N1D C2D C4D C5D -36.0(12) . . . . ?
C2D C4D C5D C9D 48.0(12) . . . . ?
C2D C4D C5D C6D 160.2(7) . . . . ?
C9D C5D C6D C7D -31.7(11) . . . . ?
C4D C5D C6D C7D -147.2(10) . . . . ?
C5D C6D C7D C8D 31.3(13) . . . . ?
O3D C2D C4D2 C5D2 -150(3) . . . . ?
N1D C2D C4D2 C5D2 45(4) . . . . ?
C2D C4D2 C5D2 C6D2 -155(3) . . . . ?
C2D C4D2 C5D2 C9D -58(4) . . . . ?
C4D2 C5D2 C6D2 C7D2 153(4) . . . . ?
C9D C5D2 C6D2 C7D2 50(4) . . . . ?
C5D2 C6D2 C7D2 C8D -40(6) . . . . ?
C6D C7D C8D C9D -18.9(13) . . . . ?
C6D C7D C8D C13D 164.0(7) . . . . ?
C6D2 C7D2 C8D C9D 10(6) . . . . ?
C6D2 C7D2 C8D C13D -179.7(17) . . . . ?
C13D C8D C9D C10D -5.0(8) . . . . ?
C7D C8D C9D C10D 177.5(9) . . . . ?
C7D2 C8D C9D C10D 167(4) . . . . ?
C13D C8D C9D C5D 175.3(6) . . . . ?
C7D C8D C9D C5D -2.2(10) . . . . ?
C13D C8D C9D C5D2 -149.6(13) . . . . ?
C7D2 C8D C9D C5D2 22(4) . . . . ?
C4D C5D C9D C10D -34.7(10) . . . . ?
C6D C5D C9D C10D -157.5(6) . . . . ?
C4D C5D C9D C8D 145.0(7) . . . . ?
C6D C5D C9D C8D 22.3(9) . . . . ?
C6D2 C5D2 C9D C10D 169.5(17) . . . . ?
C4D2 C5D2 C9D C10D 54(2) . . . . ?
C6D2 C5D2 C9D C8D -44(2) . . . . ?
C4D2 C5D2 C9D C8D -159.0(17) . . . . ?
C8D C9D C10D C11D 5.8(8) . . . . ?
C5D C9D C10D C11D -174.5(6) . . . . ?
C5D2 C9D C10D C11D 147.1(14) . . . . ?
C8D C9D C10D N1D -174.2(5) . . . . ?
C5D C9D C10D N1D 5.5(8) . . . . ?
C5D2 C9D C10D N1D -32.9(15) . . . . ?
C2D N1D C10D C9D 12.5(7) . . . . ?
C2D N1D C10D C11D -167.6(5) . . . . ?
C9D C10D C11D C12D -2.6(7) . . . . ?
N1D C10D C11D C12D 177.4(4) . . . . ?
C10D C11D C12D C13D -1.2(7) . . . . ?
C9D C8D C13D C12D 1.0(8) . . . . ?
C7D C8D C13D C12D 177.9(11) . . . . ?
C7D2 C8D C13D C12D -169(5) . . . . ?
C11D C12D C13D C8D 2.0(8) . . . . ?
